data_4125304
loop_
_publ_author_name
'Duman, Leila M.'
'Farrell, Wesley S.'
'Zavalij, Peter Y.'
'Sita, Lawrence R.'

_publ_section_title
;
 Steric Switching From Photochemical to Thermal Reaction Pathways for
 Enhanced Efficiency in Metal-Mediated Nitrogen Fixation.
;
_journal_name_full 'Journal of the American Chemical Society'
_journal_paper_doi 10.1021/jacs.6b09789
_journal_year 2016
_chemical_formula_moiety 'C42 H60 N6 W2'
_chemical_formula_sum 'C42 H60 N6 W2'
_chemical_formula_weight 1016.66
_chemical_name_systematic W-complex
_space_group_crystal_system monoclinic
_space_group_IT_number 14
_space_group_name_Hall '-P 2yn'
_space_group_name_H-M_alt 'P 1 21/n 1'
_symmetry_cell_setting monoclinic
_symmetry_space_group_name_Hall '-P 2yn'
_symmetry_space_group_name_H-M 'P 1 21/n 1'
_atom_sites_solution_hydrogens geom
_atom_sites_solution_primary direct
_atom_sites_solution_secondary difmap
_audit_creation_method 'SHELXL-2014 & ZCIF'
_cell_angle_alpha 90
_cell_angle_beta 91.9751(7)
_cell_angle_gamma 90
_cell_formula_units_Z 2
_cell_length_a 8.9239(4)
_cell_length_b 14.3150(7)
_cell_length_c 16.5395(8)
_cell_measurement_reflns_used 9664
_cell_measurement_temperature 150(2)
_cell_measurement_theta_max 30.1
_cell_measurement_theta_min 2.6
_cell_volume 2111.59(17)
_computing_cell_refinement Apex2
_computing_data_collection 'Apex2 (Bruker, 2014)'
_computing_data_reduction 'Apex2, Saint'
_computing_molecular_graphics 'XSHEL (Bruker, 2004)'
_computing_publication_material 'Apex2, SHELXL-2014, Platon (Spek, 1990)'
_computing_structure_refinement 'ShelXL-2014 (Sheldrick, 2014)'
_computing_structure_solution 'XT/ShelXS-2014 (Sheldrick, 2014)'
_diffrn_ambient_temperature 150(2)
_diffrn_detector 'CCD area detector'
_diffrn_detector_area_resol_mean 8.333
_diffrn_measured_fraction_theta_full 1.000
_diffrn_measured_fraction_theta_max 1.000
_diffrn_measurement_device_type 'Bruker Smart Apex II CCD'
_diffrn_measurement_method '\f and \w scans'
_diffrn_measurement_specimen_support 'MiTeGen loop'
_diffrn_orient_matrix_type standard
_diffrn_orient_matrix_UB_11 0.0229738
_diffrn_orient_matrix_UB_12 -0.0353079
_diffrn_orient_matrix_UB_13 0.0511016
_diffrn_orient_matrix_UB_21 0.0217984
_diffrn_orient_matrix_UB_22 0.0600979
_diffrn_orient_matrix_UB_23 0.0289041
_diffrn_orient_matrix_UB_31 -0.1075597
_diffrn_orient_matrix_UB_32 0.0046466
_diffrn_orient_matrix_UB_33 0.0145991
_diffrn_radiation_monochromator graphite
_diffrn_radiation_type MoK\a
_diffrn_radiation_wavelength 0.71073
_diffrn_reflns_av_R_equivalents 0.0261
_diffrn_reflns_av_unetI/netI 0.0233
_diffrn_reflns_Laue_measured_fraction_full 1.000
_diffrn_reflns_Laue_measured_fraction_max 1.000
_diffrn_reflns_limit_h_max 12
_diffrn_reflns_limit_h_min -12
_diffrn_reflns_limit_k_max 20
_diffrn_reflns_limit_k_min -20
_diffrn_reflns_limit_l_max 23
_diffrn_reflns_limit_l_min -23
_diffrn_reflns_number 24503
_diffrn_reflns_point_group_measured_fraction_full 1.000
_diffrn_reflns_point_group_measured_fraction_max 1.000
_diffrn_reflns_theta_full 30.000
_diffrn_reflns_theta_max 30.000
_diffrn_reflns_theta_min 1.882
_diffrn_source 'sealed tube'
_exptl_absorpt_coefficient_mu 5.478
_exptl_absorpt_correction_T_max 0.760
_exptl_absorpt_correction_T_min 0.563
_exptl_absorpt_correction_type multi-scan
_exptl_absorpt_process_details 'SADABS (Sheldrick, 2008)'
_exptl_crystal_colour black
_exptl_crystal_density_diffrn 1.599
_exptl_crystal_density_method 'not measured'
_exptl_crystal_description needle
_exptl_crystal_F_000 1004
_exptl_crystal_id 'Sita-Leila LD-1-100'
_exptl_crystal_size_max 0.26
_exptl_crystal_size_mid 0.06
_exptl_crystal_size_min 0.05
_refine_diff_density_max 1.799
_refine_diff_density_min -0.631
_refine_diff_density_rms 0.101
_refine_ls_extinction_method none
_refine_ls_goodness_of_fit_ref 1.000
_refine_ls_hydrogen_treatment refU
_refine_ls_matrix_type full
_refine_ls_number_parameters 247
_refine_ls_number_reflns 6159
_refine_ls_number_restraints 0
_refine_ls_restrained_S_all 1.000
_refine_ls_R_factor_all 0.0334
_refine_ls_R_factor_gt 0.0249
_refine_ls_shift/su_max 0.001
_refine_ls_shift/su_mean 0.000
_refine_ls_structure_factor_coef Fsqd
_refine_ls_weighting_details 'w=1/[\s^2^(Fo^2^)+(0.0180P)^2^+3.7350P] where P=(Fo^2^+2Fc^2^)/3'
_refine_ls_weighting_scheme calc
_refine_ls_wR_factor_gt 0.0512
_refine_ls_wR_factor_ref 0.0542
_reflns_Friedel_coverage 0.000
_reflns_number_gt 5208
_reflns_number_total 6159
_reflns_threshold_expression 'I > 2\s(I)'
_cod_data_source_file ja6b09789_si_002.cif
_cod_data_source_block cmpd_2
_cod_depositor_comments
;
The following automatic conversions were performed:

'_symmetry_cell_setting' value 'Monoclinic' changed to 'monoclinic'
according to
/usr/data/users/saulius/crontab/automatic-downloads/rss-feeds/ACS/lib/dictionaries/cif_core.dic
dictionary named 'cif_core.dic' version 2.4.2 from 2011-04-26.

Automatic conversion script
Id: cif_fix_values 4268 2015-11-12 08:31:59Z antanas 
;
_cod_original_sg_symbol_H-M P21/n
_cod_database_code 4125304
_shelx_space_group_comment
;
The symmetry employed for this shelxl refinement is uniquely defined
by the following loop, which should always be used as a source of
symmetry information in preference to the above space-group names.
They are only intended as comments.
;
_shelx_estimated_absorpt_t_min 0.330
_shelx_estimated_absorpt_t_max 0.771

loop_
_space_group_symop_operation_xyz
'x, y, z'
'-x+1/2, y+1/2, -z+1/2'
'-x, -y, -z'
'x-1/2, -y-1/2, z-1/2'

loop_
_atom_site_label
_atom_site_type_symbol
_atom_site_fract_x
_atom_site_fract_y
_atom_site_fract_z
_atom_site_U_iso_or_equiv
_atom_site_adp_type
_atom_site_occupancy
_atom_site_site_symmetry_order
_atom_site_calc_flag
_atom_site_refinement_flags_posn
W1 W 0.56561(2) 0.93192(2) 0.13071(2) 0.02914(4) Uani 1 1 d .
N1 N 0.5171(3) 0.98036(18) 0.03447(15) 0.0323(5) Uani 1 1 d .
C1 C 0.6492(3) 0.7647(2) 0.09407(19) 0.0336(6) Uani 1 1 d .
C2 C 0.6893(3) 0.6759(2) 0.05325(18) 0.0311(6) Uani 1 1 d .
C3 C 0.6120(3) 0.6471(2) -0.0170(2) 0.0372(7) Uani 1 1 d .
H3 H 0.5335 0.6849 -0.0394 0.046(10) Uiso 1 1 calc R
C4 C 0.6484(4) 0.5641(3) -0.0544(2) 0.0441(8) Uani 1 1 d .
H4 H 0.5952 0.5450 -0.1023 0.049(11) Uiso 1 1 calc R
C5 C 0.8035(4) 0.6200(2) 0.08529(19) 0.0384(7) Uani 1 1 d .
H5 H 0.8573 0.6389 0.1331 0.055(11) Uiso 1 1 calc R
C6 C 0.7625(4) 0.5091(2) -0.0218(2) 0.0457(8) Uani 1 1 d .
H6 H 0.7878 0.4522 -0.0475 0.060(12) Uiso 1 1 calc R
C7 C 0.8397(4) 0.5363(3) 0.0478(2) 0.0450(8) Uani 1 1 d .
H7 H 0.9175 0.4980 0.0702 0.063(12) Uiso 1 1 calc R
N11 N 0.7424(3) 0.83652(19) 0.10803(17) 0.0365(6) Uani 1 1 d .
C12 C 0.8897(3) 0.8461(3) 0.0731(2) 0.0421(8) Uani 1 1 d .
H12A H 0.9395 0.7843 0.0734 0.054(8) Uiso 1 1 calc R
H12B H 0.9518 0.8887 0.1074 0.054(8) Uiso 1 1 calc R
C13 C 0.8828(4) 0.8832(4) -0.0121(3) 0.0621(11) Uani 1 1 d .
H13A H 0.8305 0.8382 -0.0477 0.077(8) Uiso 1 1 calc R
H13B H 0.9848 0.8929 -0.0306 0.077(8) Uiso 1 1 calc R
H13C H 0.8285 0.9427 -0.0135 0.077(8) Uiso 1 1 calc R
N14 N 0.5148(3) 0.78657(19) 0.12029(17) 0.0373(6) Uani 1 1 d .
C15 C 0.3834(4) 0.7269(3) 0.1157(3) 0.0523(10) Uani 1 1 d .
H15A H 0.3372 0.7252 0.1692 0.060(8) Uiso 1 1 calc R
H15B H 0.4145 0.6625 0.1022 0.060(8) Uiso 1 1 calc R
C16 C 0.2682(4) 0.7604(3) 0.0526(4) 0.0824(17) Uani 1 1 d .
H16A H 0.2456 0.8264 0.0622 0.113(12) Uiso 1 1 calc R
H16B H 0.1764 0.7234 0.0564 0.113(12) Uiso 1 1 calc R
H16C H 0.3083 0.7531 -0.0014 0.113(12) Uiso 1 1 calc R
C20 C 0.6734(3) 0.9406(2) 0.26604(19) 0.0352(6) Uani 1 1 d .
C21 C 0.5210(3) 0.9178(2) 0.27508(18) 0.0332(6) Uani 1 1 d .
C22 C 0.4293(3) 0.9869(2) 0.23463(18) 0.0309(6) Uani 1 1 d .
C23 C 0.5303(3) 1.0564(2) 0.20380(18) 0.0311(6) Uani 1 1 d .
C24 C 0.6844(3) 1.0257(2) 0.21991(19) 0.0338(6) Uani 1 1 d .
C25 C 0.8045(4) 0.8835(3) 0.2980(2) 0.0524(9) Uani 1 1 d .
H25A H 0.8908 0.8937 0.2641 0.076(8) Uiso 1 1 calc R
H25B H 0.7775 0.8171 0.2971 0.076(8) Uiso 1 1 calc R
H25C H 0.8303 0.9024 0.3537 0.076(8) Uiso 1 1 calc R
C26 C 0.4641(4) 0.8328(2) 0.3174(2) 0.0471(8) Uani 1 1 d .
H26A H 0.4636 0.8445 0.3757 0.070(8) Uiso 1 1 calc R
H26B H 0.5295 0.7796 0.3067 0.070(8) Uiso 1 1 calc R
H26C H 0.3620 0.8189 0.2973 0.070(8) Uiso 1 1 calc R
C27 C 0.2627(4) 0.9970(3) 0.2387(2) 0.0420(8) Uani 1 1 d .
H27A H 0.2168 0.9350 0.2423 0.061(7) Uiso 1 1 calc R
H27B H 0.2236 1.0288 0.1900 0.061(7) Uiso 1 1 calc R
H27C H 0.2387 1.0337 0.2866 0.061(7) Uiso 1 1 calc R
C28 C 0.4853(4) 1.1485(2) 0.1663(2) 0.0430(8) Uani 1 1 d .
H28A H 0.4760 1.1955 0.2089 0.064(7) Uiso 1 1 calc R
H28B H 0.3888 1.1415 0.1368 0.064(7) Uiso 1 1 calc R
H28C H 0.5618 1.1684 0.1288 0.064(7) Uiso 1 1 calc R
C29 C 0.8240(4) 1.0831(3) 0.2107(2) 0.0471(9) Uani 1 1 d .
H29A H 0.8414 1.1216 0.2591 0.060(7) Uiso 1 1 calc R
H29B H 0.8117 1.1235 0.1631 0.060(7) Uiso 1 1 calc R
H29C H 0.9099 1.0415 0.2039 0.060(7) Uiso 1 1 calc R

loop_
_atom_site_aniso_label
_atom_site_aniso_U_11
_atom_site_aniso_U_22
_atom_site_aniso_U_33
_atom_site_aniso_U_23
_atom_site_aniso_U_13
_atom_site_aniso_U_12
W1 0.02482(6) 0.03075(6) 0.03182(6) -0.00692(5) 0.00072(4) 0.00051(5)
N1 0.0281(12) 0.0338(13) 0.0351(13) -0.0120(10) 0.0004(10) 0.0019(10)
C1 0.0292(14) 0.0344(16) 0.0373(16) -0.0015(12) 0.0019(12) 0.0056(12)
C2 0.0293(14) 0.0321(15) 0.0322(15) 0.0005(12) 0.0050(11) 0.0030(11)
C3 0.0318(15) 0.0399(17) 0.0397(17) -0.0026(14) -0.0003(13) 0.0052(13)
C4 0.0383(17) 0.050(2) 0.0440(18) -0.0136(16) 0.0017(14) -0.0007(15)
C5 0.0415(17) 0.0416(18) 0.0320(16) 0.0021(13) 0.0002(13) 0.0097(14)
C6 0.0471(19) 0.0350(17) 0.056(2) -0.0067(16) 0.0123(16) 0.0025(15)
C7 0.050(2) 0.0426(18) 0.0428(19) 0.0084(15) 0.0076(16) 0.0161(16)
N11 0.0270(12) 0.0371(14) 0.0457(15) -0.0086(12) 0.0044(11) 0.0010(10)
C12 0.0254(14) 0.0475(19) 0.054(2) -0.0070(16) 0.0050(14) -0.0016(13)
C13 0.042(2) 0.085(3) 0.059(3) -0.001(2) 0.0154(18) -0.004(2)
N14 0.0265(12) 0.0335(13) 0.0525(16) -0.0102(12) 0.0075(11) -0.0001(10)
C15 0.0388(18) 0.044(2) 0.076(3) -0.0230(19) 0.0211(18) -0.0109(15)
C16 0.0301(19) 0.055(3) 0.161(5) -0.026(3) -0.011(3) 0.0039(18)
C20 0.0347(15) 0.0395(17) 0.0311(15) -0.0049(13) -0.0030(12) 0.0059(13)
C21 0.0370(15) 0.0313(15) 0.0315(15) -0.0006(12) 0.0021(12) 0.0022(12)
C22 0.0315(14) 0.0292(14) 0.0319(15) -0.0048(11) 0.0003(11) 0.0028(11)
C23 0.0349(15) 0.0287(15) 0.0297(14) -0.0052(11) -0.0016(11) 0.0002(11)
C24 0.0313(14) 0.0371(16) 0.0329(15) -0.0062(13) -0.0018(12) -0.0015(12)
C25 0.047(2) 0.061(2) 0.049(2) 0.0035(18) -0.0079(16) 0.0160(18)
C26 0.057(2) 0.0364(18) 0.049(2) 0.0073(15) 0.0097(17) 0.0027(16)
C27 0.0331(16) 0.0456(19) 0.0479(19) -0.0010(15) 0.0085(14) 0.0049(14)
C28 0.053(2) 0.0300(16) 0.0463(19) 0.0028(14) -0.0012(15) 0.0012(14)
C29 0.0412(18) 0.057(2) 0.0436(19) -0.0095(16) 0.0016(15) -0.0135(16)

loop_
_atom_type_symbol
_atom_type_description
_atom_type_scat_dispersion_real
_atom_type_scat_dispersion_imag
_atom_type_scat_source
C C 0.0033 0.0016 'International Tables Vol C Tables 4.2.6.8 and 6.1.1.4'
H H 0.0000 0.0000 'International Tables Vol C Tables 4.2.6.8 and 6.1.1.4'
N N 0.0061 0.0033 'International Tables Vol C Tables 4.2.6.8 and 6.1.1.4'
W W -0.8490 6.8722 'International Tables Vol C Tables 4.2.6.8 and 6.1.1.4'

loop_
_geom_angle_atom_site_label_1
_geom_angle_atom_site_label_2
_geom_angle_atom_site_label_3
_geom_angle
_geom_angle_site_symmetry_1
N1 W1 N11 104.57(11) .
N1 W1 N14 105.29(11) .
N11 W1 N14 61.16(10) .
N1 W1 C23 98.18(11) .
N11 W1 C23 137.99(11) .
N14 W1 C23 143.72(11) .
N1 W1 C24 116.88(12) .
N11 W1 C24 99.44(11) .
N14 W1 C24 137.17(11) .
C23 W1 C24 38.55(11) .
N1 W1 C22 114.90(11) .
N11 W1 C22 140.54(11) .
N14 W1 C22 106.26(10) .
C23 W1 C22 37.77(11) .
C24 W1 C22 63.15(11) .
N1 W1 C20 152.83(11) .
N11 W1 C20 85.55(10) .
N14 W1 C20 101.68(11) .
C23 W1 C20 60.23(11) .
C24 W1 C20 35.95(11) .
C22 W1 C20 59.20(10) .
N1 W1 C21 149.96(11) .
N11 W1 C21 105.41(10) .
N14 W1 C21 87.53(10) .
C23 W1 C21 59.64(10) .
C24 W1 C21 59.61(11) .
C22 W1 C21 35.17(10) .
C20 W1 C21 33.81(10) .
N1 N1 W1 177.3(3) 3_675
N14 C1 N11 109.0(3) .
N14 C1 C2 125.7(3) .
N11 C1 C2 125.3(3) .
C5 C2 C3 119.0(3) .
C5 C2 C1 120.3(3) .
C3 C2 C1 120.7(3) .
C4 C3 C2 120.6(3) .
C4 C3 H3 119.7 .
C2 C3 H3 119.7 .
C6 C4 C3 119.8(3) .
C6 C4 H4 120.1 .
C3 C4 H4 120.1 .
C2 C5 C7 120.3(3) .
C2 C5 H5 119.8 .
C7 C5 H5 119.8 .
C7 C6 C4 120.3(3) .
C7 C6 H6 119.8 .
C4 C6 H6 119.8 .
C6 C7 C5 119.9(3) .
C6 C7 H7 120.0 .
C5 C7 H7 120.0 .
C1 N11 C12 124.5(3) .
C1 N11 W1 93.64(18) .
C12 N11 W1 133.8(2) .
N11 C12 C13 113.3(3) .
N11 C12 H12A 108.9 .
C13 C12 H12A 108.9 .
N11 C12 H12B 108.9 .
C13 C12 H12B 108.9 .
H12A C12 H12B 107.7 .
C12 C13 H13A 109.5 .
C12 C13 H13B 109.5 .
H13A C13 H13B 109.5 .
C12 C13 H13C 109.5 .
H13A C13 H13C 109.5 .
H13B C13 H13C 109.5 .
C1 N14 C15 125.6(3) .
C1 N14 W1 93.69(19) .
C15 N14 W1 138.4(2) .
N14 C15 C16 112.1(3) .
N14 C15 H15A 109.2 .
C16 C15 H15A 109.2 .
N14 C15 H15B 109.2 .
C16 C15 H15B 109.2 .
H15A C15 H15B 107.9 .
C15 C16 H16A 109.5 .
C15 C16 H16B 109.5 .
H16A C16 H16B 109.5 .
C15 C16 H16C 109.5 .
H16A C16 H16C 109.5 .
H16B C16 H16C 109.5 .
C21 C20 C24 109.6(3) .
C21 C20 C25 125.1(3) .
C24 C20 C25 125.3(3) .
C21 C20 W1 74.41(18) .
C24 C20 W1 65.46(16) .
C25 C20 W1 125.3(2) .
C20 C21 C22 109.1(3) .
C20 C21 C26 125.5(3) .
C22 C21 C26 125.4(3) .
C20 C21 W1 71.78(17) .
C22 C21 W1 66.22(16) .
C26 C21 W1 126.3(2) .
C21 C22 C23 106.6(3) .
C21 C22 C27 126.6(3) .
C23 C22 C27 125.6(3) .
C21 C22 W1 78.61(17) .
C23 C22 W1 67.44(16) .
C27 C22 W1 128.6(2) .
C22 C23 C24 108.9(3) .
C22 C23 C28 125.9(3) .
C24 C23 C28 125.1(3) .
C22 C23 W1 74.79(16) .
C24 C23 W1 72.70(17) .
C28 C23 W1 121.9(2) .
C20 C24 C23 105.6(3) .
C20 C24 C29 125.9(3) .
C23 C24 C29 126.6(3) .
C20 C24 W1 78.59(18) .
C23 C24 W1 68.75(16) .
C29 C24 W1 129.6(2) .
C20 C25 H25A 109.5 .
C20 C25 H25B 109.5 .
H25A C25 H25B 109.5 .
C20 C25 H25C 109.5 .
H25A C25 H25C 109.5 .
H25B C25 H25C 109.5 .
C21 C26 H26A 109.5 .
C21 C26 H26B 109.5 .
H26A C26 H26B 109.5 .
C21 C26 H26C 109.5 .
H26A C26 H26C 109.5 .
H26B C26 H26C 109.5 .
C22 C27 H27A 109.5 .
C22 C27 H27B 109.5 .
H27A C27 H27B 109.5 .
C22 C27 H27C 109.5 .
H27A C27 H27C 109.5 .
H27B C27 H27C 109.5 .
C23 C28 H28A 109.5 .
C23 C28 H28B 109.5 .
H28A C28 H28B 109.5 .
C23 C28 H28C 109.5 .
H28A C28 H28C 109.5 .
H28B C28 H28C 109.5 .
C24 C29 H29A 109.5 .
C24 C29 H29B 109.5 .
H29A C29 H29B 109.5 .
C24 C29 H29C 109.5 .
H29A C29 H29C 109.5 .
H29B C29 H29C 109.5 .

loop_
_geom_bond_atom_site_label_1
_geom_bond_atom_site_label_2
_geom_bond_distance
_geom_bond_site_symmetry_2
W1 N1 1.776(3) .
W1 N11 2.130(3) .
W1 N14 2.135(3) .
W1 C23 2.182(3) .
W1 C24 2.235(3) .
W1 C22 2.280(3) .
W1 C20 2.409(3) .
W1 C21 2.443(3) .
N1 N1 1.299(5) 3_675
C1 N14 1.327(4) .
C1 N11 1.337(4) .
C1 C2 1.489(4) .
C2 C5 1.386(4) .
C2 C3 1.393(4) .
C3 C4 1.383(5) .
C3 H3 0.9500 .
C4 C6 1.382(5) .
C4 H4 0.9500 .
C5 C7 1.393(5) .
C5 H5 0.9500 .
C6 C7 1.377(5) .
C6 H6 0.9500 .
C7 H7 0.9500 .
N11 C12 1.461(4) .
C12 C13 1.505(5) .
C12 H12A 0.9900 .
C12 H12B 0.9900 .
C13 H13A 0.9800 .
C13 H13B 0.9800 .
C13 H13C 0.9800 .
N14 C15 1.450(4) .
C15 C16 1.517(6) .
C15 H15A 0.9900 .
C15 H15B 0.9900 .
C16 H16A 0.9800 .
C16 H16B 0.9800 .
C16 H16C 0.9800 .
C20 C21 1.411(4) .
C20 C24 1.443(5) .
C20 C25 1.508(4) .
C21 C22 1.435(4) .
C21 C26 1.500(4) .
C22 C23 1.447(4) .
C22 C27 1.497(4) .
C23 C24 1.459(4) .
C23 C28 1.505(4) .
C24 C29 1.504(4) .
C25 H25A 0.9800 .
C25 H25B 0.9800 .
C25 H25C 0.9800 .
C26 H26A 0.9800 .
C26 H26B 0.9800 .
C26 H26C 0.9800 .
C27 H27A 0.9800 .
C27 H27B 0.9800 .
C27 H27C 0.9800 .
C28 H28A 0.9800 .
C28 H28B 0.9800 .
C28 H28C 0.9800 .
C29 H29A 0.9800 .
C29 H29B 0.9800 .
C29 H29C 0.9800 .

loop_
_geom_torsion_atom_site_label_1
_geom_torsion_atom_site_label_2
_geom_torsion_atom_site_label_3
_geom_torsion_atom_site_label_4
_geom_torsion
N14 C1 C2 C5 -122.6(4)
N11 C1 C2 C5 59.5(4)
N14 C1 C2 C3 56.7(5)
N11 C1 C2 C3 -121.2(4)
C5 C2 C3 C4 -0.1(5)
C1 C2 C3 C4 -179.4(3)
C2 C3 C4 C6 0.1(5)
C3 C2 C5 C7 -0.2(5)
C1 C2 C5 C7 179.1(3)
C3 C4 C6 C7 0.2(5)
C4 C6 C7 C5 -0.4(6)
C2 C5 C7 C6 0.5(5)
N14 C1 N11 C12 -166.8(3)
C2 C1 N11 C12 11.4(5)
N14 C1 N11 W1 -14.6(3)
C2 C1 N11 W1 163.6(3)
C1 N11 C12 C13 80.9(4)
W1 N11 C12 C13 -59.0(4)
N11 C1 N14 C15 179.8(3)
C2 C1 N14 C15 1.6(5)
N11 C1 N14 W1 14.6(3)
C2 C1 N14 W1 -163.6(3)
C1 N14 C15 C16 -107.8(4)
W1 N14 C15 C16 49.7(5)
C24 C20 C21 C22 0.4(4)
C25 C20 C21 C22 -178.2(3)
W1 C20 C21 C22 -55.7(2)
C24 C20 C21 C26 178.2(3)
C25 C20 C21 C26 -0.4(5)
W1 C20 C21 C26 122.0(3)
C24 C20 C21 W1 56.2(2)
C25 C20 C21 W1 -122.5(3)
C20 C21 C22 C23 -3.0(3)
C26 C21 C22 C23 179.2(3)
W1 C21 C22 C23 -62.08(19)
C20 C21 C22 C27 -170.9(3)
C26 C21 C22 C27 11.3(5)
W1 C21 C22 C27 130.0(3)
C20 C21 C22 W1 59.1(2)
C26 C21 C22 W1 -118.7(3)
C21 C22 C23 C24 4.5(3)
C27 C22 C23 C24 172.5(3)
W1 C22 C23 C24 -65.2(2)
C21 C22 C23 C28 -171.7(3)
C27 C22 C23 C28 -3.6(5)
W1 C22 C23 C28 118.6(3)
C21 C22 C23 W1 69.7(2)
C27 C22 C23 W1 -122.2(3)
C21 C20 C24 C23 2.3(3)
C25 C20 C24 C23 -179.1(3)
W1 C20 C24 C23 63.87(19)
C21 C20 C24 C29 167.4(3)
C25 C20 C24 C29 -13.9(5)
W1 C20 C24 C29 -131.0(3)
C21 C20 C24 W1 -61.6(2)
C25 C20 C24 W1 117.1(3)
C22 C23 C24 C20 -4.2(3)
C28 C23 C24 C20 172.0(3)
W1 C23 C24 C20 -70.8(2)
C22 C23 C24 C29 -169.2(3)
C28 C23 C24 C29 7.0(5)
W1 C23 C24 C29 124.2(3)
C22 C23 C24 W1 66.6(2)
C28 C23 C24 W1 -117.2(3)
